data_7719341
loop_
_publ_author_name
'Mudoi, Prashurya Pritam'
'Ahmed, Niku'
'Choudhury, Anup'
'Li, Yanling'
'Lescou&#xeb;zec, Rodrigue'
'Kintzel, Benjamin'
'Akintola, Oluseun'
'Plass, Winfried'
'Rajendiran, Marimuthu'
'Gogoi, Nayanmoni'

_publ_section_title
;
 Investigation of protonation induced metal-to-metal electron transfer in
 a cyano-bridged Mn<sup>III</sup>-Fe<sup>III</sup> dinuclear complex.
;
_journal_issue 37
_journal_name_full 'Dalton transactions (Cambridge, England : 2003)'
_journal_page_first 14161
_journal_page_last 14172
_journal_paper_doi 10.1039/d5dt01885d
_journal_volume 54
_journal_year 2025
_chemical_formula_moiety 'C42 H29 Fe Mn N10 O3, C20 H14 Mn N2 O4, 2(H2 O), 2(O)'
_chemical_formula_sum 'C62 H51 Fe Mn2 N12 O11'
_chemical_formula_weight 1305.88
_space_group_crystal_system monoclinic
_space_group_IT_number 4
_space_group_name_Hall 'P 2yb'
_space_group_name_H-M_alt 'P 1 21 1'
_atom_sites_solution_hydrogens mixed
_atom_sites_solution_primary iterative
_audit_creation_date 2022-08-26
_audit_creation_method
;
Olex2 1.3
(compiled 2020.11.12 svn.r5f609507 for OlexSys, GUI svn.r6272)
;
_audit_update_record
;
2025-02-12 deposited with the CCDC.	2025-09-01 downloaded from the CCDC.
;
_cell_angle_alpha 90
_cell_angle_beta 93.822(2)
_cell_angle_gamma 90
_cell_formula_units_Z 2
_cell_length_a 12.4237(2)
_cell_length_b 15.5377(4)
_cell_length_c 15.3656(3)
_cell_measurement_reflns_used 6398
_cell_measurement_temperature 150
_cell_measurement_theta_max 18.7850
_cell_measurement_theta_min 2.2070
_cell_volume 2959.51(11)
_computing_cell_refinement 'CrysAlisPro 1.171.39.32a (Rigaku OD, 2017)'
_computing_data_collection 'CrysAlisPro 1.171.39.32a (Rigaku OD, 2017)'
_computing_data_reduction 'CrysAlisPro 1.171.39.32a (Rigaku OD, 2017)'
_computing_molecular_graphics 'Olex2 1.3 (Dolomanov et al., 2009)'
_computing_publication_material 'Olex2 1.3 (Dolomanov et al., 2009)'
_computing_structure_refinement 'SHELXL 2018/3 (Sheldrick, 2015)'
_computing_structure_solution 'olex2.solve 1.3 (Bourhis et al., 2015)'
_diffrn_ambient_temperature 150
_diffrn_detector 'CCD plate'
_diffrn_measured_fraction_theta_full 0.999
_diffrn_measured_fraction_theta_max 0.999
_diffrn_measurement_details
;
List of Runs (angles in degrees, time in seconds):

  # Type    Start    End  Width  t~exp~   \w     \q     \k     \f   Frames
#--------------------------------------------------------------------------
  1  \w    -48.00  75.00   1.00   12.00    --  -14.30  38.00  60.00  123
  2  \w   -104.00  21.00   1.00   12.00    --  -14.30 -57.00 -60.00  125
  3  \w   -104.00  21.00   1.00   12.00    --  -14.30 -57.00-150.00  125
  4  \w   -104.00  19.00   1.00   12.00    --  -14.30 -38.00  60.00  123
  5  \w    -53.00  75.00   1.00   12.00    --  -14.30  72.00 150.00  128
  6  \w    -50.00  75.00   1.00   12.00    --  -14.30  57.00 -90.00  125
;
_diffrn_measurement_device 'four-circle diffractometer'
_diffrn_measurement_device_type 'XtaLAB AFC12 (RCD3): Kappa single'
_diffrn_measurement_method '\w scans'
_diffrn_orient_matrix_type 'CrysAlisPro convention (1999,Acta A55,543-557)'
_diffrn_orient_matrix_UB_11 -0.0019668000
_diffrn_orient_matrix_UB_12 -0.0036493000
_diffrn_orient_matrix_UB_13 0.0458736000
_diffrn_orient_matrix_UB_21 0.0222593000
_diffrn_orient_matrix_UB_22 0.0418777000
_diffrn_orient_matrix_UB_23 0.0051879000
_diffrn_orient_matrix_UB_31 -0.0526720000
_diffrn_orient_matrix_UB_32 0.0178312000
_diffrn_orient_matrix_UB_33 -0.0028711000
_diffrn_radiation_monochromator graphite
_diffrn_radiation_probe x-ray
_diffrn_radiation_type 'Mo K\a'
_diffrn_radiation_wavelength 0.71073
_diffrn_reflns_av_R_equivalents 0.0835
_diffrn_reflns_av_unetI/netI 0.0871
_diffrn_reflns_Laue_measured_fraction_full 0.999
_diffrn_reflns_Laue_measured_fraction_max 0.999
_diffrn_reflns_limit_h_max 14
_diffrn_reflns_limit_h_min -14
_diffrn_reflns_limit_k_max 18
_diffrn_reflns_limit_k_min -18
_diffrn_reflns_limit_l_max 18
_diffrn_reflns_limit_l_min -18
_diffrn_reflns_number 45903
_diffrn_reflns_point_group_measured_fraction_full 0.999
_diffrn_reflns_point_group_measured_fraction_max 0.999
_diffrn_reflns_theta_full 24.998
_diffrn_reflns_theta_max 24.998
_diffrn_reflns_theta_min 2.427
_diffrn_source 'fine-focus sealed X-ray tube'
_diffrn_source_type 'Enhance (Mo) X-ray Source'
_exptl_absorpt_coefficient_mu 0.734
_exptl_absorpt_correction_T_max 1.00000
_exptl_absorpt_correction_T_min 0.43494
_exptl_absorpt_correction_type multi-scan
_exptl_absorpt_process_details
;
CrysAlisPro 1.171.39.32a (Rigaku Oxford Diffraction, 2017)
Empirical absorption correction using spherical harmonics,
 implemented in SCALE3 ABSPACK scaling algorithm.
;
_exptl_crystal_colour 'clear light green'
_exptl_crystal_colour_lustre clear
_exptl_crystal_colour_modifier light
_exptl_crystal_colour_primary green
_exptl_crystal_density_diffrn 1.465
_exptl_crystal_description block
_exptl_crystal_F_000 1342
_exptl_crystal_size_max 0.36
_exptl_crystal_size_mid 0.18
_exptl_crystal_size_min 0.09
_refine_diff_density_max 0.985
_refine_diff_density_min -0.426
_refine_diff_density_rms 0.084
_refine_ls_abs_structure_details
;
 Flack x determined using 2598 quotients [(I+)-(I-)]/[(I+)+(I-)]
 (Parsons, Flack and Wagner, Acta Cryst. B69 (2013) 249-259).
;
_refine_ls_abs_structure_Flack -0.029(11)
_refine_ls_extinction_method none
_refine_ls_goodness_of_fit_ref 1.138
_refine_ls_hydrogen_treatment constr
_refine_ls_matrix_type full
_refine_ls_number_parameters 800
_refine_ls_number_reflns 10428
_refine_ls_number_restraints 1
_refine_ls_restrained_S_all 1.138
_refine_ls_R_factor_all 0.1137
_refine_ls_R_factor_gt 0.0977
_refine_ls_shift/su_max 0.000
_refine_ls_shift/su_mean 0.000
_refine_ls_structure_factor_coef Fsqd
_refine_ls_weighting_details 'w=1/[\s^2^(Fo^2^)+(0.0655P)^2^+4.6543P] where P=(Fo^2^+2Fc^2^)/3'
_refine_ls_weighting_scheme calc
_refine_ls_wR_factor_gt 0.1738
_refine_ls_wR_factor_ref 0.1830
_reflns_Friedel_coverage 0.923
_reflns_Friedel_fraction_full 1.000
_reflns_Friedel_fraction_max 1.000
_reflns_number_gt 9011
_reflns_number_total 10428
_reflns_threshold_expression 'I > 2\s(I)'
_cod_data_source_file d5dt01885d2.cif
_cod_data_source_block pm-936
_cod_depositor_comments 'Adding full bibliography for 7719341.cif.'
_cod_database_code 7719341
_shelx_shelxl_version_number 2018/3
_shelx_space_group_comment
;
The symmetry employed for this shelxl refinement is uniquely defined
by the following loop, which should always be used as a source of
symmetry information in preference to the above space-group names.
They are only intended as comments.
;
_reflns_odcompleteness_completeness 99.97
_reflns_odcompleteness_iscentric 1
_reflns_odcompleteness_theta 26.32
_olex2_refinement_description
;
1. Fixed Uiso
 At 1.2 times of:
  All C(H) groups, All N(H) groups
 At 1.5 times of:
  All O(H,H) groups
2.a Free rotating group:
 O11(H11A,H11B), O9(H9A,H9B)
2.b Rotating group:
 O3(H3A,H3B)
2.c Aromatic/amide H refined with riding coordinates:
 N5(H5), N8(H8), C31(H31), C29(H29), C60(H60), C7(H7), C37(H37), C24(H24),
 C61(H61), C51(H51), C17(H17), C36(H36), C2(H2), C5(H5A), C56(H56), C25(H25),
 C19(H19), C4(H4), C14(H14), C16(H16), C58(H58), C59(H59), C3(H3), C35(H35),
 C12(H12), C18(H18), C38(H38), C22(H22), C23(H23), C44(H44), C9(H9), C52(H52),
 C49(H49), C30(H30), C53(H53), C45(H45), C46(H46), C63(H63), C11(H11), C47(H47),
  C54(H54)
;
_olex2_submission_special_instructions 'No special instructions were received'
_oxdiff_exptl_absorpt_empirical_details
;
Empirical correction (ABSPACK) includes:
- Absorption correction using spherical harmonics
- Frame scaling
;
_oxdiff_exptl_absorpt_empirical_full_max 1.929
_oxdiff_exptl_absorpt_empirical_full_min 0.481

loop_
_space_group_symop_operation_xyz
'x, y, z'
'-x, y+1/2, -z'

loop_
_atom_site_label
_atom_site_type_symbol
_atom_site_fract_x
_atom_site_fract_y
_atom_site_fract_z
_atom_site_U_iso_or_equiv
_atom_site_adp_type
_atom_site_occupancy
_atom_site_site_symmetry_order
_atom_site_calc_flag
_atom_site_refinement_flags_posn
_atom_site_refinement_flags_adp
_atom_site_refinement_flags_occupancy
_atom_site_disorder_assembly
_atom_site_disorder_group
Fe1 Fe 0.60438(12) 0.56160(10) 0.72145(10) 0.0373(4) Uani 1 1 d . . . . .
Mn2 Mn 0.14117(13) 0.60588(11) 0.97946(11) 0.0388(4) Uani 1 1 d . . . . .
Mn1 Mn 0.64018(13) 0.47248(11) 0.40292(11) 0.0392(4) Uani 1 1 d . . . . .
O5 O 0.2292(6) 0.6763(5) 1.0559(5) 0.0396(19) Uani 1 1 d . . . . .
O2 O 0.7477(6) 0.5496(5) 0.3677(5) 0.0437(19) Uani 1 1 d . . . . .
O6 O 0.2520(6) 0.4940(5) 0.9873(5) 0.0419(19) Uani 1 1 d . . . . .
O1 O 0.5360(6) 0.5246(5) 0.3258(5) 0.044(2) Uani 1 1 d . . . . .
O4 O 0.0659(6) 0.5647(6) 1.0718(5) 0.048(2) Uani 1 1 d . . . . .
N6 N 0.6059(7) 0.5726(6) 0.8475(6) 0.038(2) Uani 1 1 d . . . . .
N4 N 0.4765(7) 0.4952(6) 0.7408(6) 0.038(2) Uani 1 1 d . . . . .
N5 N 0.3584(7) 0.4544(6) 0.8395(6) 0.036(2) Uani 1 1 d . . . . .
H5 H 0.328305 0.447315 0.889253 0.043 Uiso 1 1 calc R U . . .
N12 N 0.2188(7) 0.6402(6) 0.8754(6) 0.036(2) Uani 1 1 d . . . . .
N11 N 0.0456(7) 0.5449(6) 0.8906(6) 0.036(2) Uani 1 1 d . . . . .
N7 N 0.7318(7) 0.6363(6) 0.7408(6) 0.038(2) Uani 1 1 d . . . . .
O11 O -0.1108(8) 0.2537(6) 0.8051(7) 0.071(3) Uani 1 1 d G . . . .
H11A H -0.053964 0.274524 0.833932 0.106 Uiso 1 1 d G U . . .
H11B H -0.148971 0.298782 0.789520 0.106 Uiso 1 1 d G U . . .
N1 N 0.7469(7) 0.3994(6) 0.4727(6) 0.039(2) Uani 1 1 d . . . . .
N8 N 0.8428(7) 0.7018(6) 0.8402(6) 0.041(2) Uani 1 1 d . . . . .
H8 H 0.872188 0.719830 0.890607 0.049 Uiso 1 1 calc R U . . .
N9 N 0.7620(8) 0.4063(7) 0.7526(7) 0.047(3) Uani 1 1 d . . . . .
N2 N 0.5408(7) 0.3786(6) 0.4333(6) 0.039(2) Uani 1 1 d . . . . .
O7 O 0.0269(7) 0.7170(6) 0.9568(6) 0.063(3) Uani 1 1 d . . . . .
O9 O 0.1799(11) 0.3382(6) 1.0239(7) 0.079(3) Uani 1 1 d G . . . .
H9A H 0.145442 0.332519 1.069553 0.119 Uiso 1 1 d G U . . .
H9B H 0.203520 0.289473 1.008918 0.119 Uiso 1 1 d G U . . .
C62 C 0.3221(9) 0.7134(7) 1.0399(8) 0.044(3) Uani 1 1 d . . . . .
C31 C 0.6932(9) 0.6235(7) 0.9782(8) 0.041(3) Uani 1 1 d . . . . .
H31 H 0.749493 0.655127 1.008429 0.049 Uiso 1 1 calc R U . . .
N3 N 0.6072(7) 0.5407(6) 0.5236(6) 0.042(2) Uani 1 1 d . . . . .
C29 C 0.5277(9) 0.5391(7) 0.9793(7) 0.040(3) Uani 1 1 d . . . . .
H29 H 0.472148 0.512780 1.009539 0.048 Uiso 1 1 calc R U . . .
C57 C 0.3631(9) 0.7177(7) 0.9552(8) 0.041(3) Uani 1 1 d . . . . .
C20 C 0.8539(8) 0.5453(8) 0.3846(7) 0.040(3) Uani 1 1 d . . . . .
O10 O 0.1051(11) 0.2409(8) 0.8763(7) 0.104(4) Uani 1 1 d . . . . .
N10 N 0.4600(9) 0.7248(7) 0.7030(6) 0.050(3) Uani 1 1 d . . . . .
C34 C 0.8764(8) 0.7180(7) 0.7588(8) 0.038(3) Uani 1 1 d . . . . .
C1 C 0.4394(9) 0.4957(8) 0.2998(7) 0.041(3) Uani 1 1 d . . . . .
C60 C 0.4784(11) 0.7931(8) 1.0983(10) 0.054(4) Uani 1 1 d . . . . .
H60 H 0.518300 0.817549 1.147093 0.065 Uiso 1 1 calc R U . . .
C21 C 0.3924(9) 0.4525(7) 0.6972(8) 0.040(3) Uani 1 1 d . . . . .
C7 C 0.4448(9) 0.3676(7) 0.3974(7) 0.036(3) Uani 1 1 d . . . . .
H7 H 0.406125 0.318743 0.415552 0.043 Uiso 1 1 calc R U . . .
C37 C 0.9061(10) 0.7300(9) 0.5822(9) 0.054(3) Uani 1 1 d . . . . .
H37 H 0.918429 0.734211 0.521997 0.065 Uiso 1 1 calc R U . . .
C24 C 0.2076(9) 0.3620(9) 0.6455(9) 0.053(3) Uani 1 1 d . . . . .
H24 H 0.144678 0.330405 0.627090 0.064 Uiso 1 1 calc R U . . .
C6 C 0.3918(9) 0.4211(8) 0.3338(7) 0.042(3) Uani 1 1 d . . . . .
C26 C 0.3202(9) 0.4268(7) 0.7573(8) 0.038(3) Uani 1 1 d . . . . .
C61 C 0.3814(10) 0.7523(7) 1.1090(9) 0.047(3) Uani 1 1 d . . . . .
H61 H 0.354400 0.750675 1.165417 0.057 Uiso 1 1 calc R U . . .
C51 C 0.0134(10) 0.5331(8) 0.7297(8) 0.048(3) Uani 1 1 d . . . . .
H51 H -0.051504 0.501638 0.734560 0.058 Uiso 1 1 calc R U . . .
C17 C 1.0798(10) 0.5433(9) 0.4057(8) 0.052(3) Uani 1 1 d . . . . .
H17 H 1.156345 0.542601 0.413162 0.063 Uiso 1 1 calc R U . . .
C32 C 0.6869(8) 0.6156(7) 0.8892(7) 0.034(2) Uani 1 1 d . . . . .
C13 C 0.6995(9) 0.3306(7) 0.5168(7) 0.041(3) Uani 1 1 d . . . . .
C36 C 0.9787(11) 0.7723(9) 0.6442(9) 0.053(3) Uani 1 1 d . . . . .
H36 H 1.036628 0.805511 0.624671 0.063 Uiso 1 1 calc R U . . .
C2 C 0.3805(10) 0.5427(8) 0.2341(8) 0.049(3) Uani 1 1 d . . . . .
H2 H 0.411620 0.591987 0.209269 0.059 Uiso 1 1 calc R U . . .
C5 C 0.2875(10) 0.3985(8) 0.3004(8) 0.045(3) Uani 1 1 d . . . . .
H5A H 0.255210 0.348161 0.322244 0.054 Uiso 1 1 calc R U . . .
C28 C 0.5273(9) 0.5355(7) 0.8890(8) 0.042(3) Uani 1 1 d . . . . .
C56 C 0.3086(10) 0.6825(8) 0.8795(8) 0.043(3) Uani 1 1 d . . . . .
H56 H 0.341498 0.690765 0.826065 0.051 Uiso 1 1 calc R U . . .
C25 C 0.2284(9) 0.3812(8) 0.7332(9) 0.050(3) Uani 1 1 d . . . . .
H25 H 0.180551 0.363209 0.775332 0.060 Uiso 1 1 calc R U . . .
C19 C 0.9169(10) 0.6122(9) 0.3510(8) 0.050(3) Uani 1 1 d . . . . .
H19 H 0.882460 0.659611 0.321796 0.060 Uiso 1 1 calc R U . . .
C15 C 0.9083(9) 0.4792(8) 0.4325(8) 0.046(3) Uani 1 1 d . . . . .
C4 C 0.2307(11) 0.4456(8) 0.2379(8) 0.049(3) Uani 1 1 d . . . . .
H4 H 0.160013 0.428955 0.217194 0.059 Uiso 1 1 calc R U . . .
C14 C 0.8508(10) 0.4127(7) 0.4739(7) 0.040(3) Uani 1 1 d . . . . .
H14 H 0.894290 0.372440 0.506784 0.048 Uiso 1 1 calc R U . . .
O8 O 0.7016(12) 0.6685(9) 0.2179(9) 0.126(5) Uani 1 1 d . . . . .
C16 C 1.0210(9) 0.4800(9) 0.4390(8) 0.047(3) Uani 1 1 d . . . . .
H16 H 1.057887 0.433655 0.468281 0.056 Uiso 1 1 calc R U . . .
C58 C 0.4619(10) 0.7598(8) 0.9447(9) 0.051(3) Uani 1 1 d . . . . .
H58 H 0.490581 0.761972 0.888935 0.061 Uiso 1 1 calc R U . . .
C59 C 0.5173(10) 0.7981(9) 1.0160(11) 0.062(4) Uani 1 1 d . . . . .
H59 H 0.582537 0.828163 1.008246 0.074 Uiso 1 1 calc R U . . .
C33 C 0.7562(8) 0.6527(7) 0.8260(8) 0.039(3) Uani 1 1 d . . . . .
C3 C 0.2781(11) 0.5172(9) 0.2061(8) 0.056(4) Uani 1 1 d . . . . .
H3 H 0.238857 0.550684 0.162974 0.067 Uiso 1 1 calc R U . . .
C27 C 0.4499(9) 0.4937(8) 0.8262(8) 0.042(3) Uani 1 1 d . . . . .
C35 C 0.9651(10) 0.7653(8) 0.7320(9) 0.052(3) Uani 1 1 d . . . . .
H35 H 1.014370 0.791762 0.773728 0.062 Uiso 1 1 calc R U . . .
C8 C 0.5881(9) 0.3191(7) 0.4971(8) 0.041(3) Uani 1 1 d . . . . .
C40 C 0.7009(8) 0.4599(7) 0.7368(7) 0.034(3) Uani 1 1 d . . . . .
C43 C -0.0199(8) 0.5145(8) 1.0706(9) 0.048(3) Uani 1 1 d . . . . .
C50 C 0.0729(9) 0.5612(8) 0.8034(7) 0.043(3) Uani 1 1 d . . . . .
C12 C 0.7521(10) 0.2776(7) 0.5777(8) 0.048(3) Uani 1 1 d . . . . .
H12 H 0.826934 0.285311 0.592496 0.058 Uiso 1 1 calc R U . . .
C18 C 1.0271(10) 0.6087(10) 0.3607(8) 0.057(4) Uani 1 1 d . . . . .
H18 H 1.068170 0.652675 0.335595 0.069 Uiso 1 1 calc R U . . .
C55 C 0.1660(9) 0.6090(8) 0.7965(7) 0.043(3) Uani 1 1 d . . . . .
C38 C 0.8193(9) 0.6834(9) 0.6066(8) 0.049(3) Uani 1 1 d . . . . .
H38 H 0.770342 0.656679 0.564753 0.058 Uiso 1 1 calc R U . . .
C22 C 0.3718(9) 0.4347(8) 0.6066(9) 0.048(3) Uani 1 1 d . . . . .
H22 H 0.419301 0.453164 0.564377 0.057 Uiso 1 1 calc R U . . .
C23 C 0.2792(9) 0.3892(8) 0.5837(9) 0.051(3) Uani 1 1 d . . . . .
H23 H 0.262917 0.375695 0.523950 0.061 Uiso 1 1 calc R U . . .
C44 C -0.0608(9) 0.4938(9) 1.1490(8) 0.052(3) Uani 1 1 d . . . . .
H44 H -0.026740 0.516750 1.201136 0.063 Uiso 1 1 calc R U . . .
C39 C 0.8064(9) 0.6773(8) 0.6965(8) 0.040(3) Uani 1 1 d . . . . .
C9 C 0.5347(10) 0.2541(9) 0.5365(9) 0.054(3) Uani 1 1 d . . . . .
H9 H 0.459932 0.245464 0.522053 0.064 Uiso 1 1 calc R U . . .
C52 C 0.0499(10) 0.5518(10) 0.6489(8) 0.059(4) Uani 1 1 d . . . . .
H52 H 0.009105 0.533727 0.597603 0.071 Uiso 1 1 calc R U . . .
C42 C 0.6056(8) 0.5492(8) 0.5979(8) 0.043(3) Uani 1 1 d . . . . .
C49 C -0.0358(9) 0.4966(8) 0.9084(8) 0.045(3) Uani 1 1 d . . . . .
H49 H -0.074599 0.469411 0.860635 0.054 Uiso 1 1 calc R U . . .
C30 C 0.6106(10) 0.5817(8) 1.0232(8) 0.051(3) Uani 1 1 d . . . . .
H30 H 0.613574 0.583641 1.085150 0.061 Uiso 1 1 calc R U . . .
C53 C 0.1429(11) 0.5953(9) 0.6419(8) 0.055(3) Uani 1 1 d . . . . .
H53 H 0.167101 0.606077 0.585613 0.066 Uiso 1 1 calc R U . . .
C45 C -0.1486(10) 0.4414(8) 1.1550(9) 0.054(3) Uani 1 1 d . . . . .
H45 H -0.173910 0.428007 1.210374 0.065 Uiso 1 1 calc R U . . .
C48 C -0.0719(9) 0.4807(8) 0.9931(8) 0.042(3) Uani 1 1 d . . . . .
C46 C -0.2002(10) 0.4082(9) 1.0799(10) 0.057(4) Uani 1 1 d . . . . .
H46 H -0.261462 0.372160 1.083722 0.069 Uiso 1 1 calc R U . . .
C63 C 0.5883(10) 0.2014(8) 0.5967(9) 0.055(3) Uani 1 1 d . . . . .
H63 H 0.550995 0.156617 0.624106 0.066 Uiso 1 1 calc R U . . .
C11 C 0.6970(10) 0.2142(9) 0.6169(9) 0.055(3) Uani 1 1 d . . . . .
H11 H 0.734106 0.178159 0.658868 0.066 Uiso 1 1 calc R U . . .
C41 C 0.5122(9) 0.6649(8) 0.7061(8) 0.041(3) Uani 1 1 d . . . . .
C47 C -0.1633(9) 0.4271(8) 0.9997(10) 0.052(3) Uani 1 1 d . . . . .
H47 H -0.199268 0.404018 0.948388 0.062 Uiso 1 1 calc R U . . .
C54 C 0.2032(10) 0.6243(9) 0.7135(8) 0.054(3) Uani 1 1 d . . . . .
H54 H 0.268947 0.654297 0.707378 0.065 Uiso 1 1 calc R U . . .
O3 O 0.6667(6) 0.3746(5) 0.2836(5) 0.050(2) Uani 1 1 d . . . . .
H3A H 0.644724 0.397451 0.231142 0.076 Uiso 1 1 d R U . . .
H3B H 0.629219 0.325113 0.288823 0.076 Uiso 1 1 d R U . . .

loop_
_atom_site_aniso_label
_atom_site_aniso_U_11
_atom_site_aniso_U_22
_atom_site_aniso_U_33
_atom_site_aniso_U_23
_atom_site_aniso_U_13
_atom_site_aniso_U_12
Fe1 0.0337(9) 0.0384(9) 0.0402(9) 0.0000(8) 0.0048(7) 0.0013(7)
Mn2 0.0339(9) 0.0456(10) 0.0369(10) -0.0026(8) 0.0021(7) -0.0033(8)
Mn1 0.0370(9) 0.0385(10) 0.0424(10) 0.0006(9) 0.0045(8) -0.0024(8)
O5 0.037(4) 0.042(4) 0.039(5) -0.004(4) -0.002(4) -0.005(4)
O2 0.039(4) 0.042(5) 0.052(5) 0.000(4) 0.010(4) -0.012(4)
O6 0.035(4) 0.048(5) 0.043(4) 0.001(4) 0.005(3) 0.004(4)
O1 0.046(5) 0.045(5) 0.041(5) 0.004(4) 0.000(4) -0.006(4)
O4 0.035(4) 0.073(6) 0.036(4) -0.002(4) 0.006(3) -0.010(4)
N6 0.041(5) 0.037(5) 0.036(5) -0.003(5) 0.011(4) 0.005(4)
N4 0.036(5) 0.040(6) 0.039(5) 0.000(4) 0.002(4) -0.005(4)
N5 0.032(5) 0.043(6) 0.035(5) -0.002(4) 0.008(4) 0.002(4)
N12 0.033(5) 0.039(5) 0.037(5) 0.002(4) 0.009(4) 0.005(4)
N11 0.027(5) 0.041(6) 0.039(5) -0.013(5) -0.004(4) 0.000(4)
N7 0.027(5) 0.035(5) 0.051(6) 0.002(5) 0.002(4) -0.006(4)
O11 0.072(7) 0.069(7) 0.071(7) 0.000(6) 0.006(5) 0.021(5)
N1 0.029(5) 0.045(6) 0.043(6) 0.003(5) 0.000(4) 0.005(4)
N8 0.045(6) 0.046(6) 0.031(5) -0.008(5) -0.006(4) 0.001(5)
N9 0.047(6) 0.043(6) 0.050(7) 0.001(5) -0.001(5) 0.006(5)
N2 0.028(5) 0.038(5) 0.053(6) -0.001(5) 0.009(4) -0.008(4)
O7 0.054(5) 0.060(6) 0.073(6) -0.015(5) -0.008(5) 0.026(5)
O9 0.115(10) 0.056(6) 0.070(8) 0.014(6) 0.025(6) -0.011(6)
C62 0.041(7) 0.030(6) 0.060(8) 0.002(6) 0.001(6) 0.005(5)
C31 0.040(6) 0.041(7) 0.041(7) -0.004(6) 0.000(5) 0.008(5)
N3 0.041(5) 0.041(6) 0.044(6) -0.001(5) 0.008(5) -0.001(4)
C29 0.041(7) 0.039(7) 0.041(7) 0.001(6) 0.007(5) 0.003(5)
C57 0.038(6) 0.032(6) 0.054(8) 0.008(6) 0.003(6) 0.002(5)
C20 0.030(6) 0.050(8) 0.040(6) -0.011(6) 0.015(5) -0.010(6)
O10 0.147(11) 0.112(10) 0.049(6) 0.021(6) -0.013(7) -0.061(9)
N10 0.059(7) 0.047(7) 0.044(6) 0.007(5) 0.012(5) 0.004(6)
C34 0.031(6) 0.032(6) 0.051(7) 0.002(6) -0.002(5) 0.006(5)
C1 0.040(7) 0.044(7) 0.039(7) -0.009(6) 0.003(5) 0.009(6)
C60 0.053(8) 0.041(8) 0.065(10) -0.015(7) -0.009(7) -0.007(6)
C21 0.036(6) 0.035(7) 0.051(8) -0.011(6) 0.005(6) 0.010(5)
C7 0.043(7) 0.030(6) 0.035(6) -0.003(5) 0.012(5) -0.009(5)
C37 0.056(8) 0.063(9) 0.044(8) 0.011(7) 0.003(6) 0.003(7)
C24 0.026(6) 0.068(9) 0.066(9) 0.002(7) 0.003(6) -0.002(6)
C6 0.046(7) 0.045(7) 0.034(7) -0.012(6) 0.006(6) 0.000(6)
C26 0.033(6) 0.032(6) 0.049(7) 0.002(6) 0.009(6) 0.006(5)
C61 0.053(8) 0.034(7) 0.054(8) 0.001(6) 0.000(6) 0.000(6)
C51 0.052(7) 0.051(8) 0.041(7) -0.007(6) 0.004(6) 0.016(6)
C17 0.038(7) 0.070(10) 0.049(8) -0.016(7) 0.005(6) -0.006(7)
C32 0.039(6) 0.027(6) 0.034(6) -0.004(5) -0.008(5) -0.001(5)
C13 0.045(7) 0.041(7) 0.037(7) 0.003(6) 0.001(6) -0.007(6)
C36 0.050(8) 0.050(8) 0.058(9) 0.011(7) 0.004(7) -0.010(6)
C2 0.055(8) 0.047(8) 0.045(7) 0.009(6) 0.003(6) 0.001(6)
C5 0.051(8) 0.037(7) 0.047(7) -0.001(6) 0.005(6) -0.003(6)
C28 0.042(7) 0.039(7) 0.047(7) 0.001(6) 0.009(6) -0.008(5)
C56 0.053(8) 0.041(7) 0.035(7) 0.016(6) 0.006(6) 0.011(6)
C25 0.034(7) 0.056(8) 0.059(9) 0.021(7) 0.006(6) -0.001(6)
C19 0.054(8) 0.047(7) 0.050(8) 0.005(7) 0.004(6) -0.004(7)
C15 0.050(7) 0.046(7) 0.042(7) -0.008(6) 0.013(6) -0.001(6)
C4 0.057(8) 0.050(8) 0.040(7) 0.012(6) -0.006(6) -0.002(6)
C14 0.058(8) 0.037(7) 0.026(6) -0.009(5) -0.003(5) 0.017(6)
O8 0.155(12) 0.114(11) 0.101(10) 0.022(9) -0.056(9) -0.012(10)
C16 0.035(6) 0.050(7) 0.056(8) 0.003(7) 0.008(6) 0.000(6)
C58 0.049(8) 0.043(7) 0.060(9) 0.002(7) -0.001(7) 0.002(6)
C59 0.035(8) 0.047(8) 0.103(13) -0.009(8) 0.002(8) -0.003(6)
C33 0.023(6) 0.042(7) 0.050(8) -0.007(6) -0.018(5) 0.004(5)
C3 0.062(9) 0.062(9) 0.042(7) -0.005(7) -0.001(7) 0.018(7)
C27 0.038(7) 0.043(7) 0.045(7) 0.003(6) 0.011(5) 0.013(5)
C35 0.041(7) 0.048(8) 0.066(9) 0.012(7) -0.009(6) -0.001(6)
C8 0.047(7) 0.027(6) 0.048(7) 0.004(6) 0.004(6) 0.001(5)
C40 0.025(6) 0.032(7) 0.045(7) 0.000(5) 0.001(5) -0.006(5)
C43 0.019(6) 0.054(8) 0.072(9) -0.006(7) 0.010(6) 0.003(5)
C50 0.045(7) 0.046(7) 0.036(6) 0.008(6) 0.005(5) 0.016(6)
C12 0.048(7) 0.035(7) 0.061(9) 0.006(6) 0.004(6) 0.004(6)
C18 0.056(8) 0.076(10) 0.041(7) -0.015(8) 0.013(6) -0.023(8)
C55 0.045(7) 0.044(7) 0.042(7) -0.015(6) 0.008(5) 0.006(6)
C38 0.032(6) 0.063(8) 0.052(8) 0.002(7) 0.007(6) 0.007(6)
C22 0.036(7) 0.044(7) 0.065(9) -0.002(7) 0.008(6) -0.004(6)
C23 0.034(7) 0.058(8) 0.061(9) -0.020(7) 0.002(6) 0.008(6)
C44 0.042(7) 0.067(9) 0.049(8) -0.007(7) 0.016(6) -0.007(6)
C39 0.036(6) 0.042(7) 0.042(7) 0.006(6) 0.005(6) 0.010(6)
C9 0.044(7) 0.057(8) 0.059(9) 0.003(7) 0.003(6) -0.007(7)
C52 0.055(8) 0.074(10) 0.046(8) -0.013(8) -0.009(6) 0.011(8)
C42 0.033(6) 0.051(8) 0.043(7) -0.004(7) -0.005(5) 0.007(6)
C49 0.029(6) 0.054(8) 0.052(8) -0.010(6) -0.006(5) 0.007(6)
C30 0.060(8) 0.055(9) 0.036(7) 0.010(6) 0.003(6) 0.005(6)
C53 0.063(9) 0.065(9) 0.037(7) 0.002(6) 0.001(6) 0.012(7)
C45 0.055(8) 0.053(8) 0.056(9) 0.007(7) 0.018(7) -0.001(7)
C48 0.037(6) 0.047(7) 0.043(7) -0.005(6) 0.003(5) 0.008(6)
C46 0.041(8) 0.053(8) 0.081(11) 0.004(8) 0.021(7) -0.013(6)
C63 0.052(8) 0.039(7) 0.073(9) 0.017(7) 0.003(7) -0.005(6)
C11 0.055(8) 0.053(8) 0.056(8) 0.011(7) -0.003(7) 0.002(7)
C41 0.036(7) 0.045(8) 0.041(7) 0.009(6) 0.000(5) 0.008(6)
C47 0.038(7) 0.043(7) 0.075(10) -0.006(7) 0.002(7) -0.007(6)
C54 0.046(7) 0.069(10) 0.048(8) 0.007(7) 0.008(6) 0.009(7)
O3 0.057(5) 0.048(5) 0.048(5) -0.005(4) 0.018(4) -0.007(4)

loop_
_atom_type_symbol
_atom_type_description
_atom_type_scat_dispersion_real
_atom_type_scat_dispersion_imag
_atom_type_scat_source
C C 0.0033 0.0016 'International Tables Vol C Tables 4.2.6.8 and 6.1.1.4'
H H 0.0000 0.0000 'International Tables Vol C Tables 4.2.6.8 and 6.1.1.4'
Fe Fe 0.3463 0.8444 'International Tables Vol C Tables 4.2.6.8 and 6.1.1.4'
Mn Mn 0.3368 0.7283 'International Tables Vol C Tables 4.2.6.8 and 6.1.1.4'
N N 0.0061 0.0033 'International Tables Vol C Tables 4.2.6.8 and 6.1.1.4'
O O 0.0106 0.0060 'International Tables Vol C Tables 4.2.6.8 and 6.1.1.4'

loop_
_geom_angle_atom_site_label_1
_geom_angle_atom_site_label_2
_geom_angle_atom_site_label_3
_geom_angle
_geom_angle_site_symmetry_1
_geom_angle_site_symmetry_3
_geom_angle_publ_flag
N6 Fe1 N7 81.0(4) . . ?
N6 Fe1 C40 89.2(4) . . ?
N6 Fe1 C41 90.8(4) . . ?
N4 Fe1 N6 81.2(4) . . ?
N4 Fe1 N7 162.1(4) . . ?
N4 Fe1 C40 93.0(4) . . ?
N4 Fe1 C41 88.6(4) . . ?
N7 Fe1 C40 88.8(4) . . ?
N7 Fe1 C41 89.6(4) . . ?
C42 Fe1 N6 178.7(4) . . ?
C42 Fe1 N4 99.2(5) . . ?
C42 Fe1 N7 98.6(5) . . ?
C42 Fe1 C40 89.6(5) . . ?
C42 Fe1 C41 90.4(5) . . ?
C41 Fe1 C40 178.3(5) . . ?
O5 Mn2 O6 95.1(3) . . ?
O5 Mn2 N12 93.0(4) . . ?
O5 Mn2 N11 173.0(4) . . ?
O5 Mn2 O7 89.2(3) . . ?
O6 Mn2 O7 174.2(3) . . ?
O4 Mn2 O5 91.4(3) . . ?
O4 Mn2 O6 91.8(3) . . ?
O4 Mn2 N12 175.0(4) . . ?
O4 Mn2 N11 93.0(4) . . ?
O4 Mn2 O7 92.2(4) . . ?
N12 Mn2 O6 85.5(3) . . ?
N12 Mn2 O7 90.3(4) . . ?
N11 Mn2 O6 90.2(3) . . ?
N11 Mn2 N12 82.8(4) . . ?
N11 Mn2 O7 85.3(3) . . ?
O2 Mn1 N1 93.3(4) . . ?
O2 Mn1 N2 171.8(4) . . ?
O2 Mn1 N3 96.3(3) . . ?
O2 Mn1 O3 92.7(3) . . ?
O1 Mn1 O2 90.9(3) . . ?
O1 Mn1 N1 170.4(4) . . ?
O1 Mn1 N2 93.0(4) . . ?
O1 Mn1 N3 99.5(3) . . ?
O1 Mn1 O3 85.2(3) . . ?
N1 Mn1 N3 88.6(4) . . ?
N1 Mn1 O3 86.1(4) . . ?
N2 Mn1 N1 81.8(4) . . ?
N2 Mn1 N3 90.1(4) . . ?
N2 Mn1 O3 80.5(3) . . ?
N3 Mn1 O3 169.8(3) . . ?
C62 O5 Mn2 127.5(7) . . ?
C20 O2 Mn1 128.3(7) . . ?
C1 O1 Mn1 128.2(7) . . ?
C43 O4 Mn2 129.7(8) . . ?
C32 N6 Fe1 118.7(7) . . ?
C28 N6 Fe1 118.7(8) . . ?
C28 N6 C32 122.6(9) . . ?
C21 N4 Fe1 142.0(8) . . ?
C27 N4 Fe1 114.1(7) . . ?
C27 N4 C21 103.6(9) . . ?
C26 N5 H5 127.8 . . ?
C27 N5 H5 127.8 . . ?
C27 N5 C26 104.4(9) . . ?
C56 N12 Mn2 124.0(8) . . ?
C56 N12 C55 124.2(10) . . ?
C55 N12 Mn2 111.8(7) . . ?
C50 N11 Mn2 113.1(7) . . ?
C49 N11 Mn2 124.5(8) . . ?
C49 N11 C50 122.4(10) . . ?
C33 N7 Fe1 112.6(8) . . ?
C39 N7 Fe1 140.9(9) . . ?
C39 N7 C33 106.5(9) . . ?
H11A O11 H11B 104.5 . . ?
C13 N1 Mn1 113.8(7) . . ?
C14 N1 Mn1 122.4(8) . . ?
C14 N1 C13 123.7(10) . . ?
C34 N8 H8 127.8 . . ?
C33 N8 H8 127.8 . . ?
C33 N8 C34 104.5(9) . . ?
C7 N2 Mn1 124.5(8) . . ?
C7 N2 C8 121.9(9) . . ?
C8 N2 Mn1 113.5(7) . . ?
H9A O9 H9B 109.4 . . ?
O5 C62 C57 123.8(11) . . ?
O5 C62 C61 118.1(12) . . ?
C61 C62 C57 118.1(11) . . ?
C32 C31 H31 121.7 . . ?
C32 C31 C30 116.5(11) . . ?
C30 C31 H31 121.7 . . ?
C42 N3 Mn1 155.3(10) . . ?
C28 C29 H29 121.1 . . ?
C30 C29 H29 121.1 . . ?
C30 C29 C28 117.8(11) . . ?
C56 C57 C62 123.3(11) . . ?
C58 C57 C62 119.5(11) . . ?
C58 C57 C56 117.2(12) . . ?
O2 C20 C19 117.2(11) . . ?
O2 C20 C15 125.0(10) . . ?
C15 C20 C19 117.8(10) . . ?
N8 C34 C35 130.9(11) . . ?
N8 C34 C39 109.1(10) . . ?
C39 C34 C35 119.9(12) . . ?
O1 C1 C6 124.3(10) . . ?
O1 C1 C2 117.3(11) . . ?
C2 C1 C6 118.5(11) . . ?
C61 C60 H60 120.2 . . ?
C61 C60 C59 119.6(12) . . ?
C59 C60 H60 120.2 . . ?
N4 C21 C26 108.5(10) . . ?
N4 C21 C22 130.7(11) . . ?
C26 C21 C22 120.8(11) . . ?
N2 C7 H7 116.8 . . ?
N2 C7 C6 126.4(10) . . ?
C6 C7 H7 116.8 . . ?
C36 C37 H37 118.8 . . ?
C38 C37 H37 118.8 . . ?
C38 C37 C36 122.3(13) . . ?
C25 C24 H24 119.8 . . ?
C25 C24 C23 120.3(12) . . ?
C23 C24 H24 119.8 . . ?
C7 C6 C1 123.3(10) . . ?
C5 C6 C1 117.9(11) . . ?
C5 C6 C7 118.7(11) . . ?
N5 C26 C21 108.6(10) . . ?
C25 C26 N5 129.3(11) . . ?
C25 C26 C21 122.0(11) . . ?
C62 C61 H61 119.0 . . ?
C60 C61 C62 122.0(13) . . ?
C60 C61 H61 119.0 . . ?
C50 C51 H51 120.6 . . ?
C50 C51 C52 118.8(12) . . ?
C52 C51 H51 120.6 . . ?
C16 C17 H17 120.6 . . ?
C16 C17 C18 118.7(11) . . ?
C18 C17 H17 120.6 . . ?
N6 C32 C31 121.1(10) . . ?
N6 C32 C33 109.7(9) . . ?
C31 C32 C33 129.2(10) . . ?
C8 C13 N1 115.3(10) . . ?
C12 C13 N1 125.7(10) . . ?
C12 C13 C8 119.0(11) . . ?
C37 C36 H36 119.9 . . ?
C35 C36 C37 120.3(12) . . ?
C35 C36 H36 119.9 . . ?
C1 C2 H2 119.9 . . ?
C3 C2 C1 120.1(12) . . ?
C3 C2 H2 119.9 . . ?
C6 C5 H5A 118.6 . . ?
C4 C5 C6 122.8(12) . . ?
C4 C5 H5A 118.6 . . ?
N6 C28 C29 120.5(10) . . ?
N6 C28 C27 110.2(10) . . ?
C29 C28 C27 129.3(10) . . ?
N12 C56 C57 126.9(11) . . ?
N12 C56 H56 116.5 . . ?
C57 C56 H56 116.5 . . ?
C24 C25 H25 120.9 . . ?
C26 C25 C24 118.1(12) . . ?
C26 C25 H25 120.9 . . ?
C20 C19 H19 119.9 . . ?
C18 C19 C20 120.2(13) . . ?
C18 C19 H19 119.9 . . ?
C20 C15 C14 121.5(10) . . ?
C16 C15 C20 118.3(11) . . ?
C16 C15 C14 120.2(12) . . ?
C5 C4 H4 120.8 . . ?
C3 C4 C5 118.3(12) . . ?
C3 C4 H4 120.8 . . ?
N1 C14 C15 129.1(11) . . ?
N1 C14 H14 115.4 . . ?
C15 C14 H14 115.4 . . ?
C17 C16 C15 123.1(13) . . ?
C17 C16 H16 118.5 . . ?
C15 C16 H16 118.5 . . ?
C57 C58 H58 120.1 . . ?
C59 C58 C57 119.8(13) . . ?
C59 C58 H58 120.1 . . ?
C60 C59 C58 120.8(13) . . ?
C60 C59 H59 119.6 . . ?
C58 C59 H59 119.6 . . ?
N7 C33 C32 117.9(9) . . ?
N8 C33 N7 113.3(11) . . ?
N8 C33 C32 128.8(10) . . ?
C2 C3 H3 118.9 . . ?
C4 C3 C2 122.3(12) . . ?
C4 C3 H3 118.9 . . ?
N4 C27 C28 115.6(10) . . ?
N5 C27 N4 114.9(10) . . ?
N5 C27 C28 129.6(10) . . ?
C34 C35 H35 120.7 . . ?
C36 C35 C34 118.5(12) . . ?
C36 C35 H35 120.7 . . ?
C13 C8 N2 114.5(10) . . ?
C9 C8 N2 125.7(11) . . ?
C9 C8 C13 119.8(11) . . ?
N9 C40 Fe1 172.7(10) . . ?
O4 C43 C44 118.1(11) . . ?
O4 C43 C48 123.5(11) . . ?
C44 C43 C48 118.4(11) . . ?
C51 C50 N11 124.5(11) . . ?
C51 C50 C55 120.7(11) . . ?
C55 C50 N11 114.8(10) . . ?
C13 C12 H12 119.9 . . ?
C11 C12 C13 120.2(12) . . ?
C11 C12 H12 119.9 . . ?
C17 C18 H18 119.2 . . ?
C19 C18 C17 121.7(13) . . ?
C19 C18 H18 119.2 . . ?
C50 C55 N12 117.2(10) . . ?
C50 C55 C54 119.2(11) . . ?
C54 C55 N12 123.6(11) . . ?
C37 C38 H38 121.7 . . ?
C37 C38 C39 116.6(12) . . ?
C39 C38 H38 121.7 . . ?
C21 C22 H22 121.9 . . ?
C23 C22 C21 116.2(12) . . ?
C23 C22 H22 121.9 . . ?
C24 C23 H23 118.8 . . ?
C22 C23 C24 122.4(12) . . ?
C22 C23 H23 118.8 . . ?
C43 C44 H44 118.7 . . ?
C45 C44 C43 122.7(12) . . ?
C45 C44 H44 118.7 . . ?
N7 C39 C34 106.6(10) . . ?
N7 C39 C38 131.0(11) . . ?
C34 C39 C38 122.3(11) . . ?
C8 C9 H9 119.7 . . ?
C8 C9 C63 120.6(12) . . ?
C63 C9 H9 119.7 . . ?
C51 C52 H52 119.7 . . ?
C53 C52 C51 120.7(12) . . ?
C53 C52 H52 119.7 . . ?
N3 C42 Fe1 179.1(12) . . ?
N11 C49 H49 117.0 . . ?
N11 C49 C48 125.9(11) . . ?
C48 C49 H49 117.0 . . ?
C31 C30 H30 119.2 . . ?
C29 C30 C31 121.5(11) . . ?
C29 C30 H30 119.2 . . ?
C52 C53 H53 119.0 . . ?
C52 C53 C54 121.9(13) . . ?
C54 C53 H53 119.0 . . ?
C44 C45 H45 120.2 . . ?
C44 C45 C46 119.6(12) . . ?
C46 C45 H45 120.2 . . ?
C43 C48 C49 123.4(11) . . ?
C43 C48 C47 118.7(11) . . ?
C47 C48 C49 118.0(11) . . ?
C45 C46 H46 119.8 . . ?
C47 C46 C45 120.3(12) . . ?
C47 C46 H46 119.8 . . ?
C9 C63 H63 120.4 . . ?
C9 C63 C11 119.3(12) . . ?
C11 C63 H63 120.4 . . ?
C12 C11 C63 121.2(12) . . ?
C12 C11 H11 119.4 . . ?
C63 C11 H11 119.4 . . ?
N10 C41 Fe1 175.6(11) . . ?
C48 C47 H47 119.8 . . ?
C46 C47 C48 120.4(12) . . ?
C46 C47 H47 119.8 . . ?
C55 C54 H54 120.7 . . ?
C53 C54 C55 118.6(12) . . ?
C53 C54 H54 120.7 . . ?
Mn1 O3 H3A 112.3 . . ?
Mn1 O3 H3B 111.7 . . ?
H3A O3 H3B 106.6 . . ?

loop_
_geom_bond_atom_site_label_1
_geom_bond_atom_site_label_2
_geom_bond_distance
_geom_bond_site_symmetry_2
_geom_bond_publ_flag
Fe1 N6 1.943(9) . ?
Fe1 N4 1.934(9) . ?
Fe1 N7 1.970(9) . ?
Fe1 C40 1.988(12) . ?
Fe1 C42 1.909(12) . ?
Fe1 C41 1.976(12) . ?
Mn2 O5 1.897(7) . ?
Mn2 O6 2.216(8) . ?
Mn2 O4 1.864(8) . ?
Mn2 N12 1.995(9) . ?
Mn2 N11 1.988(8) . ?
Mn2 O7 2.247(8) . ?
Mn1 O2 1.900(7) . ?
Mn1 O1 1.880(8) . ?
Mn1 N1 2.002(9) . ?
Mn1 N2 1.987(9) . ?
Mn1 N3 2.198(10) . ?
Mn1 O3 2.422(8) . ?
O5 C62 1.328(13) . ?
O2 C20 1.329(12) . ?
O1 C1 1.318(13) . ?
O4 C43 1.321(13) . ?
N6 C32 1.336(13) . ?
N6 C28 1.333(14) . ?
N4 C21 1.375(14) . ?
N4 C27 1.374(14) . ?
N5 H5 0.8800 . ?
N5 C26 1.387(14) . ?
N5 C27 1.318(14) . ?
N12 C56 1.292(14) . ?
N12 C55 1.424(14) . ?
N11 C50 1.426(13) . ?
N11 C49 1.304(14) . ?
N7 C33 1.349(15) . ?
N7 C39 1.345(14) . ?
O11 H11A 0.8701 . ?
O11 H11B 0.8702 . ?
N1 C13 1.415(14) . ?
N1 C14 1.307(14) . ?
N8 H8 0.8800 . ?
N8 C34 1.368(14) . ?
N8 C33 1.326(14) . ?
N9 C40 1.142(13) . ?
N2 C7 1.291(13) . ?
N2 C8 1.443(14) . ?
O9 H9A 0.8502 . ?
O9 H9B 0.8500 . ?
C62 C57 1.430(17) . ?
C62 C61 1.390(17) . ?
C31 H31 0.9500 . ?
C31 C32 1.369(15) . ?
C31 C30 1.432(16) . ?
N3 C42 1.151(13) . ?
C29 H29 0.9500 . ?
C29 C28 1.388(15) . ?
C29 C30 1.364(16) . ?
C57 C56 1.418(16) . ?
C57 C58 1.409(17) . ?
C20 C19 1.419(16) . ?
C20 C15 1.410(17) . ?
N10 C41 1.135(14) . ?
C34 C35 1.408(16) . ?
C34 C39 1.400(15) . ?
C1 C6 1.416(16) . ?
C1 C2 1.411(16) . ?
C60 H60 0.9500 . ?
C60 C61 1.382(17) . ?
C60 C59 1.39(2) . ?
C21 C26 1.389(16) . ?
C21 C22 1.426(17) . ?
C7 H7 0.9500 . ?
C7 C6 1.413(16) . ?
C37 H37 0.9500 . ?
C37 C36 1.427(18) . ?
C37 C38 1.372(17) . ?
C24 H24 0.9500 . ?
C24 C25 1.387(19) . ?
C24 C23 1.410(18) . ?
C6 C5 1.405(15) . ?
C26 C25 1.372(16) . ?
C61 H61 0.9500 . ?
C51 H51 0.9500 . ?
C51 C50 1.381(16) . ?
C51 C52 1.382(18) . ?
C17 H17 0.9500 . ?
C17 C16 1.347(17) . ?
C17 C18 1.370(19) . ?
C32 C33 1.459(16) . ?
C13 C8 1.409(16) . ?
C13 C12 1.378(16) . ?
C36 H36 0.9500 . ?
C36 C35 1.376(18) . ?
C2 H2 0.9500 . ?
C2 C3 1.374(17) . ?
C5 H5A 0.9500 . ?
C5 C4 1.366(16) . ?
C28 C27 1.468(16) . ?
C56 H56 0.9500 . ?
C25 H25 0.9500 . ?
C19 H19 0.9500 . ?
C19 C18 1.369(17) . ?
C15 C14 1.429(17) . ?
C15 C16 1.397(15) . ?
C4 H4 0.9500 . ?
C4 C3 1.365(17) . ?
C14 H14 0.9500 . ?
C16 H16 0.9500 . ?
C58 H58 0.9500 . ?
C58 C59 1.388(19) . ?
C59 H59 0.9500 . ?
C3 H3 0.9500 . ?
C35 H35 0.9500 . ?
C8 C9 1.371(17) . ?
C43 C44 1.376(17) . ?
C43 C48 1.417(17) . ?
C50 C55 1.385(16) . ?
C12 H12 0.9500 . ?
C12 C11 1.362(17) . ?
C18 H18 0.9500 . ?
C55 C54 1.405(16) . ?
C38 H38 0.9500 . ?
C38 C39 1.406(16) . ?
C22 H22 0.9500 . ?
C22 C23 1.375(16) . ?
C23 H23 0.9500 . ?
C44 H44 0.9500 . ?
C44 C45 1.368(17) . ?
C9 H9 0.9500 . ?
C9 C63 1.374(17) . ?
C52 H52 0.9500 . ?
C52 C53 1.349(18) . ?
C49 H49 0.9500 . ?
C49 C48 1.426(16) . ?
C30 H30 0.9500 . ?
C53 H53 0.9500 . ?
C53 C54 1.366(18) . ?
C45 H45 0.9500 . ?
C45 C46 1.382(18) . ?
C48 C47 1.418(16) . ?
C46 H46 0.9500 . ?
C46 C47 1.375(18) . ?
C63 H63 0.9500 . ?
C63 C11 1.379(17) . ?
C11 H11 0.9500 . ?
C47 H47 0.9500 . ?
C54 H54 0.9500 . ?
O3 H3A 0.9056 . ?
O3 H3B 0.9052 . ?

loop_
_geom_hbond_atom_site_label_D
_geom_hbond_atom_site_label_H
_geom_hbond_atom_site_label_A
_geom_hbond_distance_DH
_geom_hbond_distance_HA
_geom_hbond_distance_DA
_geom_hbond_angle_DHA
_geom_hbond_site_symmetry_A
_geom_hbond_publ_flag
C56 H56 N10 0.95 2.53 3.466(16) 168.6 . yes
C19 H19 O8 0.95 2.67 3.373(17) 131.1 . yes
C54 H54 N10 0.95 2.62 3.565(17) 173.6 . yes
O3 H3B N10 0.91 1.92 2.825(14) 175.6 2_646 yes

loop_
_geom_torsion_atom_site_label_1
_geom_torsion_atom_site_label_2
_geom_torsion_atom_site_label_3
_geom_torsion_atom_site_label_4
_geom_torsion
_geom_torsion_site_symmetry_1
_geom_torsion_site_symmetry_2
_geom_torsion_site_symmetry_3
_geom_torsion_site_symmetry_4
_geom_torsion_publ_flag
Fe1 N6 C32 C31 -178.4(8) . . . . ?
Fe1 N6 C32 C33 4.6(12) . . . . ?
Fe1 N6 C28 C29 177.6(8) . . . . ?
Fe1 N6 C28 C27 -1.8(12) . . . . ?
Fe1 N4 C21 C26 -172.8(9) . . . . ?
Fe1 N4 C21 C22 6(2) . . . . ?
Fe1 N4 C27 N5 174.9(7) . . . . ?
Fe1 N4 C27 C28 -5.4(12) . . . . ?
Fe1 N7 C33 N8 178.9(7) . . . . ?
Fe1 N7 C33 C32 -0.9(12) . . . . ?
Fe1 N7 C39 C34 -178.4(9) . . . . ?
Fe1 N7 C39 C38 2(2) . . . . ?
Mn2 O5 C62 C57 10.7(15) . . . . ?
Mn2 O5 C62 C61 -170.9(8) . . . . ?
Mn2 O4 C43 C44 -179.5(9) . . . . ?
Mn2 O4 C43 C48 0.6(17) . . . . ?
Mn2 N12 C56 C57 -5.5(16) . . . . ?
Mn2 N12 C55 C50 -0.2(13) . . . . ?
Mn2 N12 C55 C54 179.6(10) . . . . ?
Mn2 N11 C50 C51 -173.8(9) . . . . ?
Mn2 N11 C50 C55 5.9(12) . . . . ?
Mn2 N11 C49 C48 1.6(16) . . . . ?
Mn1 O2 C20 C19 -179.4(8) . . . . ?
Mn1 O2 C20 C15 0.9(16) . . . . ?
Mn1 O1 C1 C6 6.8(15) . . . . ?
Mn1 O1 C1 C2 -173.4(8) . . . . ?
Mn1 N1 C13 C8 6.5(13) . . . . ?
Mn1 N1 C13 C12 -171.1(10) . . . . ?
Mn1 N1 C14 C15 3.1(16) . . . . ?
Mn1 N2 C7 C6 -2.8(16) . . . . ?
Mn1 N2 C8 C13 -8.7(12) . . . . ?
Mn1 N2 C8 C9 172.7(10) . . . . ?
O5 Mn2 O4 C43 173.8(10) . . . . ?
O5 C62 C57 C56 -0.1(17) . . . . ?
O5 C62 C57 C58 179.0(10) . . . . ?
O5 C62 C61 C60 -179.5(11) . . . . ?
O2 Mn1 O1 C1 166.0(9) . . . . ?
O2 C20 C19 C18 -175.5(11) . . . . ?
O2 C20 C15 C14 -4.9(18) . . . . ?
O2 C20 C15 C16 175.1(10) . . . . ?
O6 Mn2 O5 C62 71.8(9) . . . . ?
O6 Mn2 O4 C43 -91.1(10) . . . . ?
O1 C1 C6 C7 -2.5(17) . . . . ?
O1 C1 C6 C5 179.3(10) . . . . ?
O1 C1 C2 C3 -178.1(11) . . . . ?
O4 Mn2 O5 C62 163.7(9) . . . . ?
O4 C43 C44 C45 -179.2(11) . . . . ?
O4 C43 C48 C49 0.9(18) . . . . ?
O4 C43 C48 C47 179.8(11) . . . . ?
N6 C32 C33 N7 -2.3(14) . . . . ?
N6 C32 C33 N8 177.9(11) . . . . ?
N6 C28 C27 N4 4.6(14) . . . . ?
N6 C28 C27 N5 -175.8(11) . . . . ?
N4 C21 C26 N5 0.7(12) . . . . ?
N4 C21 C26 C25 -178.9(10) . . . . ?
N4 C21 C22 C23 179.6(11) . . . . ?
N5 C26 C25 C24 179.3(11) . . . . ?
N12 Mn2 O5 C62 -13.9(9) . . . . ?
N12 C55 C54 C53 -176.4(11) . . . . ?
N11 Mn2 O4 C43 -0.8(10) . . . . ?
N11 C50 C55 N12 -3.8(15) . . . . ?
N11 C50 C55 C54 176.4(11) . . . . ?
N11 C49 C48 C43 -2.1(19) . . . . ?
N11 C49 C48 C47 179.1(11) . . . . ?
N1 C13 C8 N2 1.4(15) . . . . ?
N1 C13 C8 C9 -179.9(11) . . . . ?
N1 C13 C12 C11 178.8(12) . . . . ?
N8 C34 C35 C36 -178.9(12) . . . . ?
N8 C34 C39 N7 -0.4(12) . . . . ?
N8 C34 C39 C38 179.0(10) . . . . ?
N2 Mn1 O1 C1 -6.8(9) . . . . ?
N2 C7 C6 C1 0.6(18) . . . . ?
N2 C7 C6 C5 178.8(11) . . . . ?
N2 C8 C9 C63 -179.8(12) . . . . ?
O7 Mn2 O5 C62 -104.1(9) . . . . ?
O7 Mn2 O4 C43 84.6(10) . . . . ?
C62 C57 C56 N12 -2.4(19) . . . . ?
C62 C57 C58 C59 -1.3(17) . . . . ?
C31 C32 C33 N7 -178.9(11) . . . . ?
C31 C32 C33 N8 1.3(19) . . . . ?
N3 Mn1 O1 C1 -97.4(9) . . . . ?
C29 C28 C27 N4 -174.7(11) . . . . ?
C29 C28 C27 N5 5(2) . . . . ?
C57 C62 C61 C60 -1.0(17) . . . . ?
C57 C58 C59 C60 2.2(19) . . . . ?
C20 C19 C18 C17 -2.8(19) . . . . ?
C20 C15 C14 N1 2.6(19) . . . . ?
C20 C15 C16 C17 3.8(18) . . . . ?
C34 N8 C33 N7 0.0(12) . . . . ?
C34 N8 C33 C32 179.8(11) . . . . ?
C1 C6 C5 C4 -0.8(17) . . . . ?
C1 C2 C3 C4 -1.8(19) . . . . ?
C21 N4 C27 N5 0.1(12) . . . . ?
C21 N4 C27 C28 179.8(9) . . . . ?
C21 C26 C25 C24 -1.2(18) . . . . ?
C21 C22 C23 C24 0.5(18) . . . . ?
C7 N2 C8 C13 168.0(11) . . . . ?
C7 N2 C8 C9 -10.6(18) . . . . ?
C7 C6 C5 C4 -179.1(11) . . . . ?
C37 C36 C35 C34 -2.0(19) . . . . ?
C37 C38 C39 N7 -179.2(12) . . . . ?
C37 C38 C39 C34 1.5(18) . . . . ?
C6 C1 C2 C3 1.7(17) . . . . ?
C6 C5 C4 C3 0.8(19) . . . . ?
C26 N5 C27 N4 0.3(12) . . . . ?
C26 N5 C27 C28 -179.3(11) . . . . ?
C26 C21 C22 C23 -1.8(17) . . . . ?
C61 C62 C57 C56 -178.4(11) . . . . ?
C61 C62 C57 C58 0.7(16) . . . . ?
C61 C60 C59 C58 -2(2) . . . . ?
C51 C50 C55 N12 176.0(10) . . . . ?
C51 C50 C55 C54 -3.8(18) . . . . ?
C51 C52 C53 C54 -2(2) . . . . ?
C32 N6 C28 C29 -1.0(17) . . . . ?
C32 N6 C28 C27 179.7(10) . . . . ?
C32 C31 C30 C29 -2.5(16) . . . . ?
C13 N1 C14 C15 -180.0(11) . . . . ?
C13 C8 C9 C63 1.6(19) . . . . ?
C13 C12 C11 C63 0(2) . . . . ?
C36 C37 C38 C39 -1.7(19) . . . . ?
C2 C1 C6 C7 177.7(11) . . . . ?
C2 C1 C6 C5 -0.5(16) . . . . ?
C5 C4 C3 C2 0.6(19) . . . . ?
C28 N6 C32 C31 0.1(16) . . . . ?
C28 N6 C32 C33 -176.8(10) . . . . ?
C28 C29 C30 C31 1.7(17) . . . . ?
C56 N12 C55 C50 177.0(11) . . . . ?
C56 N12 C55 C54 -3.2(18) . . . . ?
C56 C57 C58 C59 177.9(11) . . . . ?
C25 C24 C23 C22 0(2) . . . . ?
C19 C20 C15 C14 175.5(10) . . . . ?
C19 C20 C15 C16 -4.6(16) . . . . ?
C15 C20 C19 C18 4.2(17) . . . . ?
C14 N1 C13 C8 -170.6(11) . . . . ?
C14 N1 C13 C12 11.7(18) . . . . ?
C14 C15 C16 C17 -176.3(11) . . . . ?
C16 C17 C18 C19 1.8(19) . . . . ?
C16 C15 C14 N1 -177.4(11) . . . . ?
C58 C57 C56 N12 178.5(11) . . . . ?
C59 C60 C61 C62 1.9(19) . . . . ?
C33 N7 C39 C34 0.4(12) . . . . ?
C33 N7 C39 C38 -178.9(12) . . . . ?
C33 N8 C34 C35 -178.9(12) . . . . ?
C33 N8 C34 C39 0.3(12) . . . . ?
C27 N4 C21 C26 -0.5(12) . . . . ?
C27 N4 C21 C22 178.3(12) . . . . ?
C27 N5 C26 C21 -0.6(12) . . . . ?
C27 N5 C26 C25 179.0(12) . . . . ?
C35 C34 C39 N7 178.9(10) . . . . ?
C35 C34 C39 C38 -1.7(17) . . . . ?
C8 N2 C7 C6 -179.1(11) . . . . ?
C8 C13 C12 C11 1.2(18) . . . . ?
C8 C9 C63 C11 0(2) . . . . ?
C43 C44 C45 C46 -1(2) . . . . ?
C43 C48 C47 C46 -0.2(18) . . . . ?
C50 N11 C49 C48 -176.5(11) . . . . ?
C50 C51 C52 C53 1(2) . . . . ?
C50 C55 C54 C53 3.4(19) . . . . ?
C12 C13 C8 N2 179.2(11) . . . . ?
C12 C13 C8 C9 -2.1(18) . . . . ?
C18 C17 C16 C15 -2.3(19) . . . . ?
C55 N12 C56 C57 177.6(11) . . . . ?
C38 C37 C36 C35 2(2) . . . . ?
C22 C21 C26 N5 -178.2(10) . . . . ?
C22 C21 C26 C25 2.2(17) . . . . ?
C23 C24 C25 C26 -0.1(19) . . . . ?
C44 C43 C48 C49 -179.0(11) . . . . ?
C44 C43 C48 C47 -0.2(17) . . . . ?
C44 C45 C46 C47 0(2) . . . . ?
C39 N7 C33 N8 -0.3(13) . . . . ?
C39 N7 C33 C32 179.9(9) . . . . ?
C39 C34 C35 C36 1.9(17) . . . . ?
C9 C63 C11 C12 -1(2) . . . . ?
C52 C51 C50 N11 -178.7(11) . . . . ?
C52 C51 C50 C55 1.6(18) . . . . ?
C52 C53 C54 C55 -1(2) . . . . ?
C49 N11 C50 C51 4.6(17) . . . . ?
C49 N11 C50 C55 -175.7(11) . . . . ?
C49 C48 C47 C46 178.7(11) . . . . ?
C30 C31 C32 N6 1.6(15) . . . . ?
C30 C31 C32 C33 177.8(11) . . . . ?
C30 C29 C28 N6 0.0(17) . . . . ?
C30 C29 C28 C27 179.3(11) . . . . ?
C45 C46 C47 C48 0(2) . . . . ?
C48 C43 C44 C45 0.7(19) . . . . ?
O3 Mn1 O1 C1 73.4(9) . . . . ?
